data_1557511
loop_
_publ_author_name
'Bloch, Witold M.'
'Babarao, Ravichandar'
'Schneider, Matthew L.'

_publ_section_title
;
 On/off porosity switching and post-assembly modifications of Cu4L4
 metal--organic polyhedra
;
_journal_issue 14
_journal_name_full 'Chemical Science'
_journal_page_first 3664
_journal_page_last 3671
_journal_paper_doi 10.1039/D0SC00070A
_journal_volume 11
_journal_year 2020
_chemical_formula_sum 'C108 H72 Cu4 O24 S4'
_chemical_formula_weight 2136.05
_space_group_crystal_system monoclinic
_space_group_IT_number 15
_space_group_name_Hall '-C 2yc'
_space_group_name_H-M_alt 'C 1 2/c 1'
_atom_sites_solution_hydrogens geom
_audit_creation_method SHELXL-2018/3
_audit_update_record
;
2019-12-03 deposited with the CCDC.	2020-03-05 downloaded from the CCDC.
;
_cell_angle_alpha 90
_cell_angle_beta 102.26(3)
_cell_angle_gamma 90
_cell_formula_units_Z 4
_cell_length_a 14.151(3)
_cell_length_b 32.563(7)
_cell_length_c 26.766(5)
_cell_measurement_reflns_used 31413
_cell_measurement_temperature 100(2)
_cell_measurement_theta_max 26.09
_cell_measurement_theta_min 0.66
_cell_volume 12052(4)
_computing_cell_refinement 'XDS (Kabsch, 1993)'
_computing_data_collection 'BluIce (McPhillips, 2002)'
_computing_data_reduction 'XDS (Kabsch, 1993)'
_computing_molecular_graphics 'shelXle (Huebschle, 2014)'
_computing_publication_material 'CIFTAB (Sheldrick, 1997)'
_computing_structure_refinement 'SHELXL-2018/3 (Sheldrick, 2018)'
_computing_structure_solution 'SHELXT-2018/3 (Sheldrick, 2018)'
_diffrn_ambient_temperature 100(2)
_diffrn_measured_fraction_theta_full 0.980
_diffrn_measured_fraction_theta_max 0.980
_diffrn_measurement_device_type 'ADSC Quantum 210r'
_diffrn_measurement_method 'Phi Scan'
_diffrn_radiation_type Synchrotron
_diffrn_radiation_wavelength 0.71073
_diffrn_reflns_av_R_equivalents 0.0824
_diffrn_reflns_av_unetI/netI 0.0456
_diffrn_reflns_Laue_measured_fraction_full 0.980
_diffrn_reflns_Laue_measured_fraction_max 0.980
_diffrn_reflns_limit_h_max 15
_diffrn_reflns_limit_h_min -15
_diffrn_reflns_limit_k_max 36
_diffrn_reflns_limit_k_min -36
_diffrn_reflns_limit_l_max 28
_diffrn_reflns_limit_l_min -28
_diffrn_reflns_number 56711
_diffrn_reflns_point_group_measured_fraction_full 0.980
_diffrn_reflns_point_group_measured_fraction_max 0.980
_diffrn_reflns_theta_full 23.260
_diffrn_reflns_theta_max 23.260
_diffrn_reflns_theta_min 1.251
_diffrn_source 'MX1 Beamline Australian Synchrotron'
_exptl_absorpt_coefficient_mu 0.827
_exptl_absorpt_correction_type none
_exptl_crystal_colour blue
_exptl_crystal_density_diffrn 1.177
_exptl_crystal_density_method 'not measured'
_exptl_crystal_description block
_exptl_crystal_F_000 4368
_exptl_crystal_recrystallization_method 'Re-crystallisation from solvent: DMSO'
_exptl_crystal_size_max 0.2
_exptl_crystal_size_mid 0.07
_exptl_crystal_size_min 0.05
_refine_diff_density_max 1.088
_refine_diff_density_min -0.505
_refine_diff_density_rms 0.090
_refine_ls_extinction_method none
_refine_ls_goodness_of_fit_ref 1.053
_refine_ls_hydrogen_treatment constr
_refine_ls_matrix_type full
_refine_ls_number_parameters 695
_refine_ls_number_reflns 8490
_refine_ls_number_restraints 1092
_refine_ls_restrained_S_all 1.015
_refine_ls_R_factor_all 0.0892
_refine_ls_R_factor_gt 0.0714
_refine_ls_shift/su_max 0.002
_refine_ls_shift/su_mean 0.000
_refine_ls_structure_factor_coef Fsqd
_refine_ls_weighting_details 'w=1/[\s^2^(Fo^2^)+(0.1605P)^2^+11.4199P] where P=(Fo^2^+2Fc^2^)/3'
_refine_ls_weighting_scheme calc
_refine_ls_wR_factor_gt 0.2226
_refine_ls_wR_factor_ref 0.2406
_reflns_Friedel_coverage 0.000
_reflns_number_gt 6260
_reflns_number_total 8490
_reflns_threshold_expression 'I > 2\s(I)'
_cod_data_source_file d0sc00070a2.cif
_cod_data_source_block 1b
_cod_depositor_comments
;Adding full bibliography for 1557506--1557512.cif.

 Adding full bibliography for 1557506--1557512.cif.
;
_cod_original_sg_symbol_H-M 'C 2/c'
_cod_database_code 1557511
_shelx_shelxl_version_number 2018/3
_shelx_space_group_comment
;
The symmetry employed for this shelxl refinement is uniquely defined
by the following loop, which should always be used as a source of
symmetry information in preference to the above space-group names.
They are only intended as comments.
;
_platon_squeeze_void_probe_radius 1.20

loop_
_space_group_symop_operation_xyz
'x, y, z'
'-x, y, -z+1/2'
'x+1/2, y+1/2, z'
'-x+1/2, y+1/2, -z+1/2'
'-x, -y, -z'
'x, -y, z-1/2'
'-x+1/2, -y+1/2, -z'
'x+1/2, -y+1/2, z-1/2'

loop_
_atom_site_label
_atom_site_type_symbol
_atom_site_fract_x
_atom_site_fract_y
_atom_site_fract_z
_atom_site_U_iso_or_equiv
_atom_site_adp_type
_atom_site_occupancy
_atom_site_site_symmetry_order
_atom_site_calc_flag
_atom_site_refinement_flags_posn
_atom_site_refinement_flags_adp
_atom_site_refinement_flags_occupancy
_atom_site_disorder_assembly
_atom_site_disorder_group
Cu1 Cu 0.23739(5) 0.05982(2) 0.64665(2) 0.0641(3) Uani 1 1 d . U . . .
Cu2 Cu 0.26467(5) 0.37338(2) 0.41028(2) 0.0629(3) Uani 1 1 d . U . . .
O1_1 O 0.3589(3) 0.04813(13) 0.62391(15) 0.0731(10) Uani 1 1 d . U . . .
C1_1 C 0.4000(4) 0.07423(19) 0.6003(2) 0.0649(13) Uani 1 1 d . U . . .
O2_1 O 0.3697(3) 0.10999(12) 0.58769(14) 0.0686(9) Uani 1 1 d . U . . .
C2_1 C 0.4903(4) 0.06090(18) 0.5845(2) 0.0718(14) Uani 1 1 d . U . . .
O3_1 O 0.3973(3) 0.36761(12) 0.39997(14) 0.0704(10) Uani 1 1 d . U . . .
C3_1 C 0.5188(5) 0.0199(2) 0.5881(3) 0.0898(19) Uani 1 1 d . U . . .
H3_1 H 0.483638 0.000901 0.602647 0.108 Uiso 1 1 calc R U . . .
O4_1 O 0.3847(3) 0.41742(12) 0.34043(14) 0.0689(10) Uani 1 1 d . U . . .
C4_1 C 0.5984(6) 0.0072(2) 0.5705(3) 0.104(2) Uani 1 1 d . U . . .
H4_1 H 0.613852 -0.020528 0.570979 0.125 Uiso 1 1 calc R U . . .
O5_1 O 1.0746(3) 0.18509(19) 0.4255(2) 0.1106(17) Uani 1 1 d . U . . .
C5_1 C 0.6557(5) 0.0354(2) 0.5522(3) 0.099(2) Uani 1 1 d . U . . .
H5_1 H 0.711348 0.026761 0.542018 0.119 Uiso 1 1 calc R U . . .
C6_1 C 0.6295(5) 0.0771(2) 0.5490(3) 0.0852(17) Uani 1 1 d . U . . .
C7_1 C 0.5459(4) 0.0893(2) 0.5645(2) 0.0760(15) Uani 1 1 d . U . . .
H7_1 H 0.527017 0.116752 0.561467 0.091 Uiso 1 1 calc R U . . .
C8_1 C 0.6875(5) 0.1073(2) 0.5298(3) 0.0908(19) Uani 1 1 d . U . . .
C9_1 C 0.7324(5) 0.1324(2) 0.5120(3) 0.0845(18) Uani 1 1 d . U . . .
C10_1 C 0.7862(5) 0.1609(2) 0.4875(2) 0.0783(15) Uani 1 1 d . U . . .
C11_1 C 0.8819(4) 0.15217(19) 0.4841(2) 0.0707(14) Uani 1 1 d . U . . .
H11_1 H 0.912329 0.128822 0.499939 0.085 Uiso 1 1 calc R U . . .
C12_1 C 0.9313(4) 0.17801(19) 0.4575(2) 0.0705(14) Uani 1 1 d . U . . .
C13_1 C 0.8859(4) 0.2124(2) 0.4338(2) 0.0728(15) Uani 1 1 d . U . . .
H13_1 H 0.918740 0.229019 0.414894 0.087 Uiso 1 1 calc R U . . .
C14_1 C 0.7913(5) 0.22305(19) 0.4373(2) 0.0741(15) Uani 1 1 d . U . . .
C15_1 C 0.7418(5) 0.1964(2) 0.4645(2) 0.0791(16) Uani 1 1 d . U . . .
H15_1 H 0.678763 0.202475 0.467005 0.095 Uiso 1 1 calc R U . . .
C16_1 C 1.0300(5) 0.1664(2) 0.4533(2) 0.0846(17) Uani 1 1 d . U . . .
H16_1 H 1.059703 0.144221 0.472199 0.101 Uiso 1 1 calc R U . . .
C17_1 C 0.7445(5) 0.2586(2) 0.4126(2) 0.0777(16) Uani 1 1 d . U . . .
C18_1 C 0.7030(5) 0.2887(2) 0.3921(2) 0.0766(15) Uani 1 1 d . U . . .
C19_1 C 0.6534(4) 0.32344(19) 0.3661(2) 0.0725(14) Uani 1 1 d . U . . .
C20_1 C 0.6872(5) 0.3431(2) 0.3263(3) 0.0866(18) Uani 1 1 d . U . . .
H20_1 H 0.743328 0.333736 0.317288 0.104 Uiso 1 1 calc R U . . .
C21_1 C 0.6382(5) 0.3761(2) 0.3007(3) 0.092(2) Uani 1 1 d . U . . .
H21_1 H 0.660899 0.388165 0.274004 0.111 Uiso 1 1 calc R U . . .
C22_1 C 0.5569(4) 0.3912(2) 0.3139(2) 0.0742(15) Uani 1 1 d . U . . .
H22_1 H 0.526127 0.414193 0.297238 0.089 Uiso 1 1 calc R U . . .
C23_1 C 0.5198(4) 0.37209(17) 0.3525(2) 0.0643(13) Uani 1 1 d . U . . .
C24_1 C 0.5696(4) 0.33861(18) 0.3785(2) 0.0686(14) Uani 1 1 d . U . . .
H24_1 H 0.545974 0.326225 0.404653 0.082 Uiso 1 1 calc R U . . .
C25_1 C 0.4268(4) 0.38723(18) 0.3660(2) 0.0649(13) Uani 1 1 d . U . . .
O1_2 O 0.3099(3) 0.09604(13) 0.70148(14) 0.0703(10) Uani 1 1 d . U . . .
C1_2 C 0.3141(4) 0.13446(19) 0.6962(2) 0.0657(13) Uani 1 1 d . U . . .
O2_2 O 0.2836(3) 0.15448(12) 0.65549(14) 0.0721(10) Uani 1 1 d . U . . .
C2_2 C 0.3610(4) 0.15912(19) 0.7423(2) 0.0674(13) Uani 1 1 d . U . . .
O3_2 O 0.3093(3) 0.41289(12) 0.46552(13) 0.0654(9) Uani 1 1 d . U . . .
C3_2 C 0.4130(4) 0.1403(2) 0.7862(2) 0.0687(14) Uani 1 1 d . U . . .
H3_2 H 0.418588 0.111847 0.787457 0.082 Uiso 1 1 calc R U . . .
O4_2 O 0.3310(3) 0.46701(12) 0.41737(14) 0.0666(9) Uani 1 1 d . U . . .
C4_2 C 0.4569(4) 0.1636(2) 0.8282(2) 0.0731(15) Uani 1 1 d . U . . .
H4_2 H 0.491228 0.150773 0.857525 0.088 Uiso 1 1 calc R U . . .
O5_2 O 0.4174(4) 0.42018(15) 0.91307(18) 0.1011(15) Uani 1 1 d . U . . .
C5_2 C 0.4495(4) 0.2056(2) 0.8266(2) 0.0756(15) Uani 1 1 d . U . . .
H5_2 H 0.479079 0.220927 0.854863 0.091 Uiso 1 1 calc R U . . .
C6_2 C 0.3971(4) 0.22610(19) 0.7819(2) 0.0702(14) Uani 1 1 d . U . . .
C7_2 C 0.3543(4) 0.20189(19) 0.7404(2) 0.0695(14) Uani 1 1 d . U . . .
H7_2 H 0.320612 0.214463 0.710684 0.083 Uiso 1 1 calc R U . . .
C8_2 C 0.3910(5) 0.2693(2) 0.7795(2) 0.0782(16) Uani 1 1 d . U . . .
C9_2 C 0.3858(6) 0.3057(2) 0.7769(2) 0.0879(18) Uani 1 1 d . U . . .
C10_2 C 0.3839(5) 0.3507(2) 0.7766(2) 0.0861(18) Uani 1 1 d . U . . .
C11_2 C 0.3752(6) 0.3732(2) 0.7313(3) 0.0896(19) Uani 1 1 d . U . . .
H11_2 H 0.367856 0.359122 0.700495 0.107 Uiso 1 1 calc R U . . .
C12_2 C 0.3773(6) 0.4159(2) 0.7309(2) 0.0878(18) Uani 1 1 d . U . . .
C13_2 C 0.3871(5) 0.4366(2) 0.7776(2) 0.0857(18) Uani 1 1 d . U . . .
H13_2 H 0.388525 0.465123 0.778477 0.103 Uiso 1 1 calc R U . . .
C14_2 C 0.3946(5) 0.4141(2) 0.8231(3) 0.0872(18) Uani 1 1 d . U . . .
C15_2 C 0.3926(6) 0.3720(2) 0.8228(3) 0.0852(18) Uani 1 1 d . U . . .
H15_2 H 0.397091 0.357618 0.853274 0.102 Uiso 1 1 calc R U . . .
C16_2 C 0.4050(6) 0.4371(2) 0.8722(3) 0.091(2) Uani 1 1 d . U . . .
H16_2 H 0.401724 0.465647 0.871166 0.110 Uiso 1 1 calc R U . . .
C17_2 C 0.3732(6) 0.4391(2) 0.6849(3) 0.091(2) Uani 1 1 d . U . . .
C18_2 C 0.3745(6) 0.4581(2) 0.6466(2) 0.0870(19) Uani 1 1 d . U . . .
C19_2 C 0.3795(5) 0.47830(19) 0.5992(2) 0.0768(16) Uani 1 1 d . U . . .
C20_2 C 0.4135(5) 0.5184(2) 0.5982(2) 0.0827(17) Uani 1 1 d . U . . .
H20_2 H 0.431601 0.533099 0.628519 0.099 Uiso 1 1 calc R U . . .
C21_2 C 0.4203(5) 0.53640(19) 0.5526(2) 0.0738(15) Uani 1 1 d . U . . .
H21_2 H 0.443523 0.563080 0.552070 0.089 Uiso 1 1 calc R U . . .
C22_2 C 0.3924(4) 0.51452(17) 0.5074(2) 0.0639(13) Uani 1 1 d . U . . .
H22_2 H 0.395042 0.527076 0.476561 0.077 Uiso 1 1 calc R U . . .
C23_2 C 0.3613(4) 0.47500(17) 0.5075(2) 0.0597(12) Uani 1 1 d . U . . .
C24_2 C 0.3549(4) 0.45652(18) 0.5540(2) 0.0688(14) Uani 1 1 d . U . . .
H24_2 H 0.333922 0.429478 0.554446 0.083 Uiso 1 1 calc R U . . .
C25_2 C 0.3318(4) 0.45012(18) 0.4595(2) 0.0623(12) Uani 1 1 d . U . . .
O1_3 O 0.2509(4) 0.00708(15) 0.69622(18) 0.0953(13) Uani 1 1 d D U . . .
S1_3^a S 0.3422(5) 0.0091(2) 0.7400(3) 0.173(3) Uani 0.618(10) 1 d D U P A 1
C1_3^a C 0.2894(12) 0.0288(5) 0.7938(4) 0.140(6) Uani 0.618(10) 1 d D U P A 1
H1A_3^a H 0.294946 0.058168 0.795352 0.209 Uiso 0.618(10) 1 calc R U P A 1
H1B_3^a H 0.323772 0.017171 0.825442 0.209 Uiso 0.618(10) 1 calc R U P A 1
H1C_3^a H 0.222480 0.021153 0.788211 0.209 Uiso 0.618(10) 1 calc R U P A 1
C2_3^a C 0.345(2) -0.0355(8) 0.7819(10) 0.267(13) Uani 0.618(10) 1 d D U P A 1
H2A_3^a H 0.289604 -0.034566 0.797675 0.400 Uiso 0.618(10) 1 calc R U P A 1
H2B_3^a H 0.402864 -0.035083 0.807907 0.400 Uiso 0.618(10) 1 calc R U P A 1
H2C_3^a H 0.342282 -0.060219 0.762170 0.400 Uiso 0.618(10) 1 calc R U P A 1
S1_3^b S 0.3037(7) -0.0068(2) 0.7463(3) 0.109(3) Uani 0.382(10) 1 d D U P A 2
C1_3^b C 0.365(3) -0.0546(7) 0.7320(16) 0.203(14) Uani 0.382(10) 1 d D U P A 2
H1D_3^b H 0.336097 -0.063859 0.698118 0.305 Uiso 0.382(10) 1 calc R U P A 2
H1E_3^b H 0.357796 -0.075502 0.756270 0.305 Uiso 0.382(10) 1 calc R U P A 2
H1F_3^b H 0.432327 -0.049203 0.734242 0.305 Uiso 0.382(10) 1 calc R U P A 2
C2_3^b C 0.4297(11) 0.0127(7) 0.7469(8) 0.114(6) Uani 0.382(10) 1 d D U P A 2
H2D_3^b H 0.425648 0.038757 0.729740 0.172 Uiso 0.382(10) 1 calc R U P A 2
H2E_3^b H 0.462946 -0.006570 0.729636 0.172 Uiso 0.382(10) 1 calc R U P A 2
H2F_3^b H 0.464437 0.015906 0.781593 0.172 Uiso 0.382(10) 1 calc R U P A 2
O1_4 O 0.2741(3) 0.31967(14) 0.45980(17) 0.0880(12) Uani 1 1 d D U . . .
S1_4^a S 0.21699(19) 0.30579(9) 0.49994(10) 0.0783(10) Uani 0.605(5) 1 d D U P B 1
C1_4^a C 0.0953(9) 0.2964(4) 0.4658(5) 0.108(4) Uani 0.605(5) 1 d D U P B 1
H1A_4^a H 0.072149 0.319804 0.444925 0.161 Uiso 0.605(5) 1 calc R U P B 1
H1B_4^a H 0.054585 0.291900 0.489810 0.161 Uiso 0.605(5) 1 calc R U P B 1
H1C_4^a H 0.094007 0.272620 0.444585 0.161 Uiso 0.605(5) 1 calc R U P B 1
C2_4^a C 0.1893(8) 0.3515(3) 0.5342(4) 0.083(3) Uani 0.605(5) 1 d D U P B 1
H2A_4^a H 0.188507 0.375250 0.512924 0.124 Uiso 0.605(5) 1 calc R U P B 1
H2B_4^a H 0.237831 0.354884 0.565016 0.124 Uiso 0.605(5) 1 calc R U P B 1
H2C_4^a H 0.127172 0.348251 0.542742 0.124 Uiso 0.605(5) 1 calc R U P B 1
S1_4^b S 0.2963(6) 0.2765(2) 0.4515(3) 0.151(3) Uani 0.395(5) 1 d D U P B 2
C1_4^b C 0.1880(18) 0.2604(9) 0.4086(11) 0.178(11) Uani 0.395(5) 1 d D U P B 2
H1D_4^b H 0.153523 0.283976 0.392705 0.267 Uiso 0.395(5) 1 calc R U P B 2
H1E_4^b H 0.148026 0.245511 0.427195 0.267 Uiso 0.395(5) 1 calc R U P B 2
H1F_4^b H 0.204228 0.242886 0.382741 0.267 Uiso 0.395(5) 1 calc R U P B 2
C2_4^b C 0.3685(14) 0.2608(5) 0.3985(7) 0.111(6) Uani 0.395(5) 1 d D U P B 2
H2D_4^b H 0.334544 0.239201 0.377712 0.167 Uiso 0.395(5) 1 calc R U P B 2
H2E_4^b H 0.431939 0.251360 0.414723 0.167 Uiso 0.395(5) 1 calc R U P B 2
H2F_4^b H 0.374105 0.284153 0.377470 0.167 Uiso 0.395(5) 1 calc R U P B 2

loop_
_atom_site_aniso_label
_atom_site_aniso_U_11
_atom_site_aniso_U_22
_atom_site_aniso_U_33
_atom_site_aniso_U_23
_atom_site_aniso_U_13
_atom_site_aniso_U_12
Cu1 0.0642(4) 0.0745(5) 0.0564(4) 0.0014(3) 0.0190(3) 0.0038(3)
Cu2 0.0632(4) 0.0736(5) 0.0541(4) -0.0018(3) 0.0169(3) 0.0025(3)
O1_1 0.070(2) 0.083(3) 0.071(2) 0.002(2) 0.0253(19) 0.002(2)
C1_1 0.066(3) 0.070(3) 0.061(3) 0.000(3) 0.018(2) -0.002(3)
O2_1 0.067(2) 0.077(2) 0.064(2) -0.0005(19) 0.0200(18) -0.0035(19)
C2_1 0.069(3) 0.079(3) 0.071(4) 0.006(3) 0.023(3) 0.002(3)
O3_1 0.074(2) 0.083(3) 0.059(2) 0.0048(18) 0.0238(18) 0.0105(19)
C3_1 0.087(4) 0.083(4) 0.110(5) 0.014(4) 0.045(4) 0.006(3)
O4_1 0.072(2) 0.080(3) 0.057(2) 0.0001(18) 0.0190(18) 0.0039(19)
C4_1 0.099(5) 0.087(4) 0.142(7) 0.019(4) 0.061(5) 0.012(4)
O5_1 0.071(3) 0.160(5) 0.103(4) 0.041(3) 0.024(2) 0.005(3)
C5_1 0.087(5) 0.107(5) 0.118(6) 0.022(4) 0.052(4) 0.019(4)
C6_1 0.080(4) 0.095(4) 0.089(4) 0.014(4) 0.035(3) 0.005(3)
C7_1 0.068(3) 0.085(4) 0.079(4) 0.003(3) 0.025(3) 0.000(3)
C8_1 0.078(4) 0.099(5) 0.104(5) 0.020(4) 0.041(4) 0.010(3)
C9_1 0.082(4) 0.087(4) 0.094(5) 0.004(3) 0.039(3) 0.009(3)
C10_1 0.078(4) 0.083(4) 0.081(4) 0.002(3) 0.033(3) 0.003(3)
C11_1 0.071(3) 0.078(4) 0.064(3) 0.001(3) 0.017(3) 0.004(3)
C12_1 0.065(3) 0.086(4) 0.062(3) 0.004(3) 0.016(2) 0.002(3)
C13_1 0.068(3) 0.087(4) 0.067(3) 0.009(3) 0.023(3) -0.003(3)
C14_1 0.074(3) 0.082(4) 0.070(4) 0.000(3) 0.024(3) 0.005(3)
C15_1 0.079(4) 0.087(4) 0.081(4) 0.000(3) 0.038(3) 0.011(3)
C16_1 0.067(3) 0.110(5) 0.077(4) 0.010(3) 0.016(3) 0.002(3)
C17_1 0.071(4) 0.089(4) 0.077(4) 0.005(3) 0.025(3) 0.005(3)
C18_1 0.070(4) 0.090(4) 0.075(4) 0.007(3) 0.027(3) 0.000(3)
C19_1 0.067(3) 0.084(4) 0.069(3) -0.002(3) 0.021(3) 0.004(3)
C20_1 0.069(4) 0.107(5) 0.091(4) 0.015(3) 0.033(3) 0.015(3)
C21_1 0.086(4) 0.115(5) 0.087(5) 0.024(4) 0.042(4) 0.015(4)
C22_1 0.073(3) 0.090(4) 0.063(3) 0.006(3) 0.021(3) 0.006(3)
C23_1 0.063(3) 0.075(3) 0.057(3) -0.008(2) 0.018(2) -0.002(2)
C24_1 0.072(3) 0.080(4) 0.057(3) -0.004(3) 0.020(3) 0.002(3)
C25_1 0.067(3) 0.076(3) 0.051(3) -0.005(2) 0.012(2) -0.002(3)
O1_2 0.071(2) 0.080(2) 0.060(2) 0.0003(19) 0.0145(18) 0.003(2)
C1_2 0.063(3) 0.082(3) 0.055(3) -0.003(3) 0.018(2) 0.007(3)
O2_2 0.079(3) 0.082(3) 0.054(2) -0.0031(18) 0.0121(18) 0.010(2)
C2_2 0.063(3) 0.088(3) 0.055(3) -0.007(3) 0.023(2) 0.005(3)
O3_2 0.069(2) 0.078(2) 0.051(2) -0.0002(17) 0.0169(16) -0.0013(18)
C3_2 0.066(3) 0.084(4) 0.059(3) -0.004(3) 0.019(2) 0.011(3)
O4_2 0.071(2) 0.073(2) 0.060(2) 0.0021(17) 0.0227(17) 0.0012(18)
C4_2 0.065(3) 0.092(4) 0.063(3) -0.003(3) 0.014(3) 0.017(3)
O5_2 0.146(5) 0.094(3) 0.069(3) -0.002(2) 0.035(3) -0.009(3)
C5_2 0.071(4) 0.102(4) 0.056(3) -0.010(3) 0.018(3) 0.002(3)
C6_2 0.072(4) 0.086(3) 0.057(3) -0.007(2) 0.021(3) 0.009(3)
C7_2 0.063(3) 0.092(3) 0.056(3) -0.004(3) 0.018(2) 0.006(3)
C8_2 0.090(4) 0.089(3) 0.055(3) -0.003(3) 0.016(3) 0.003(3)
C9_2 0.116(5) 0.094(4) 0.054(4) -0.003(3) 0.019(3) 0.002(4)
C10_2 0.114(5) 0.084(4) 0.062(3) -0.003(3) 0.024(3) -0.001(4)
C11_2 0.120(6) 0.087(4) 0.064(4) -0.010(3) 0.025(4) -0.004(4)
C12_2 0.116(5) 0.089(4) 0.063(3) 0.003(3) 0.028(3) 0.003(4)
C13_2 0.111(5) 0.085(4) 0.066(3) 0.001(3) 0.029(3) 0.004(4)
C14_2 0.107(5) 0.089(4) 0.070(3) -0.001(3) 0.029(3) 0.003(4)
C15_2 0.110(5) 0.082(4) 0.065(4) -0.001(3) 0.021(3) 0.000(4)
C16_2 0.123(6) 0.090(4) 0.065(4) 0.000(3) 0.030(4) -0.004(4)
C17_2 0.119(6) 0.090(4) 0.066(4) -0.004(3) 0.024(4) 0.010(4)
C18_2 0.122(6) 0.079(4) 0.063(3) -0.005(3) 0.026(3) 0.005(4)
C19_2 0.100(5) 0.074(3) 0.059(3) -0.001(3) 0.023(3) 0.005(3)
C20_2 0.109(5) 0.079(4) 0.061(3) -0.010(3) 0.019(3) 0.003(3)
C21_2 0.089(4) 0.066(3) 0.069(3) -0.005(3) 0.023(3) 0.000(3)
C22_2 0.062(3) 0.076(3) 0.057(3) 0.003(2) 0.019(2) 0.000(3)
C23_2 0.059(3) 0.068(3) 0.057(3) -0.006(2) 0.022(2) 0.002(2)
C24_2 0.082(4) 0.066(3) 0.063(3) -0.001(2) 0.025(3) 0.006(3)
C25_2 0.060(3) 0.071(3) 0.060(3) 0.004(2) 0.021(2) 0.004(3)
O1_3 0.101(3) 0.098(3) 0.089(3) 0.028(3) 0.026(3) 0.007(3)
S1_3^a 0.117(4) 0.198(6) 0.184(5) 0.121(5) -0.014(4) -0.013(4)
C1_3^a 0.154(13) 0.213(15) 0.056(7) 0.020(8) 0.031(7) -0.062(11)
C2_3^a 0.28(3) 0.30(2) 0.17(2) 0.047(19) -0.05(2) 0.06(2)
S1_3^b 0.135(6) 0.091(4) 0.104(4) 0.034(3) 0.034(4) 0.014(4)
C1_3^b 0.17(3) 0.156(18) 0.27(4) 0.11(2) 0.03(3) 0.033(15)
C2_3^b 0.079(10) 0.152(15) 0.114(14) 0.036(12) 0.025(9) 0.051(10)
O1_4 0.100(3) 0.085(3) 0.080(3) 0.015(2) 0.021(2) 0.006(2)
S1_4^a 0.0726(17) 0.0908(19) 0.0710(17) 0.0093(13) 0.0144(12) -0.0086(13)
C1_4^a 0.095(8) 0.112(9) 0.107(9) 0.024(7) 0.002(7) -0.014(7)
C2_4^a 0.080(7) 0.113(8) 0.056(5) 0.009(5) 0.015(5) -0.027(6)
S1_4^b 0.161(7) 0.112(5) 0.159(6) 0.020(4) -0.017(5) -0.010(4)
C1_4^b 0.145(17) 0.15(2) 0.21(3) 0.050(16) -0.023(18) -0.066(17)
C2_4^b 0.130(14) 0.101(11) 0.106(13) 0.073(10) 0.033(10) -0.034(10)

loop_
_atom_type_symbol
_atom_type_description
_atom_type_scat_dispersion_real
_atom_type_scat_dispersion_imag
_atom_type_scat_source
C C 0.0033 0.0016 'International Tables Vol C Tables 4.2.6.8 and 6.1.1.4'
O O 0.0106 0.0060 'International Tables Vol C Tables 4.2.6.8 and 6.1.1.4'
S S 0.1246 0.1234 'International Tables Vol C Tables 4.2.6.8 and 6.1.1.4'
Cu Cu 0.3201 1.2651 'International Tables Vol C Tables 4.2.6.8 and 6.1.1.4'
H H 0.0000 0.0000 'International Tables Vol C Tables 4.2.6.8 and 6.1.1.4'

loop_
_geom_angle_atom_site_label_1
_geom_angle_atom_site_label_2
_geom_angle_atom_site_label_3
_geom_angle
_geom_angle_site_symmetry_1
_geom_angle_site_symmetry_3
_geom_angle_publ_flag
O4_1 Cu1 O1_1 167.07(17) 7_556 . ?
O4_1 Cu1 O4_2_$1 91.85(15) 7_556 7_556 ?
O1_1 Cu1 O4_2_$1 86.90(16) . 7_556 ?
O4_1 Cu1 O1_2 88.94(16) 7_556 . ?
O1_1 Cu1 O1_2 89.72(17) . . ?
O4_2 Cu1 O1_2 168.31(16) 7_556 . ?
O4_1 Cu1 O1_3 99.08(17) 7_556 . ?
O1_1 Cu1 O1_3 93.84(18) . . ?
O4_2 Cu1 O1_3 98.30(18) 7_556 . ?
O1_2 Cu1 O1_3 93.09(18) . . ?
O4_1 Cu1 Cu2_$1 83.66(12) 7_556 7_556 ?
O1_1 Cu1 Cu2_$1 83.41(12) . 7_556 ?
O4_2 Cu1 Cu2_$1 85.47(11) 7_556 7_556 ?
O1_2 Cu1 Cu2_$1 83.03(12) . 7_556 ?
O1_3 Cu1 Cu2_$1 175.23(14) . 7_556 ?
O3_2 Cu2 O3_1 90.26(16) . . ?
O3_2 Cu2 O2_2_$1 166.28(17) . 7_556 ?
O3_1 Cu2 O2_2_$1 89.47(16) . 7_556 ?
O3_2 Cu2 O2_1_$1 87.55(16) . 7_556 ?
O3_1 Cu2 O2_1_$1 167.95(16) . 7_556 ?
O2_2 Cu2 O2_1_$1 89.87(16) 7_556 7_556 ?
O3_2 Cu2 O1_4 95.72(17) . . ?
O3_1 Cu2 O1_4 94.11(17) . . ?
O2_2 Cu2 O1_4 97.98(17) 7_556 . ?
O2_1 Cu2 O1_4 97.90(17) 7_556 . ?
O3_2 Cu2 Cu1_$1 81.80(11) . 7_556 ?
O3_1 Cu2 Cu1_$1 83.79(11) . 7_556 ?
O2_2 Cu2 Cu1_$1 84.54(12) 7_556 7_556 ?
O2_1 Cu2 Cu1_$1 84.17(12) 7_556 7_556 ?
O1_4 Cu2 Cu1_$1 176.72(13) . 7_556 ?
C1_1 O1_1 Cu1 122.9(4) . . ?
O2_1 C1_1 O1_1 125.8(5) . . ?
O2_1 C1_1 C2_1 117.1(5) . . ?
O1_1 C1_1 C2_1 117.1(5) . . ?
C1_1 O2_1 Cu2_$1 121.1(4) . 7_556 ?
C3_1 C2_1 C7_1 119.0(6) . . ?
C3_1 C2_1 C1_1 120.8(5) . . ?
C7_1 C2_1 C1_1 120.2(6) . . ?
C25_1 O3_1 Cu2 121.9(4) . . ?
C4_1 C3_1 C2_1 120.8(6) . . ?
C4_1 C3_1 H3_1 119.6 . . ?
C2_1 C3_1 H3_1 119.6 . . ?
C25_1 O4_1 Cu1_$1 121.5(4) . 7_556 ?
C3_1 C4_1 C5_1 120.6(7) . . ?
C3_1 C4_1 H4_1 119.7 . . ?
C5_1 C4_1 H4_1 119.7 . . ?
C4_1 C5_1 C6_1 119.7(6) . . ?
C4_1 C5_1 H5_1 120.2 . . ?
C6_1 C5_1 H5_1 120.2 . . ?
C7_1 C6_1 C5_1 119.3(6) . . ?
C7_1 C6_1 C8_1 119.6(6) . . ?
C5_1 C6_1 C8_1 121.1(6) . . ?
C6_1 C7_1 C2_1 120.5(6) . . ?
C6_1 C7_1 H7_1 119.7 . . ?
C2_1 C7_1 H7_1 119.7 . . ?
C9_1 C8_1 C6_1 177.1(9) . . ?
C8_1 C9_1 C10_1 176.0(8) . . ?
C15_1 C10_1 C11_1 119.4(6) . . ?
C15_1 C10_1 C9_1 120.1(6) . . ?
C11_1 C10_1 C9_1 120.5(6) . . ?
C12_1 C11_1 C10_1 120.5(6) . . ?
C12_1 C11_1 H11_1 119.7 . . ?
C10_1 C11_1 H11_1 119.7 . . ?
C13_1 C12_1 C11_1 119.6(5) . . ?
C13_1 C12_1 C16_1 122.0(5) . . ?
C11_1 C12_1 C16_1 118.3(6) . . ?
C12_1 C13_1 C14_1 121.8(5) . . ?
C12_1 C13_1 H13_1 119.1 . . ?
C14_1 C13_1 H13_1 119.1 . . ?
C13_1 C14_1 C15_1 117.8(6) . . ?
C13_1 C14_1 C17_1 121.6(6) . . ?
C15_1 C14_1 C17_1 120.5(6) . . ?
C10_1 C15_1 C14_1 120.7(6) . . ?
C10_1 C15_1 H15_1 119.6 . . ?
C14_1 C15_1 H15_1 119.6 . . ?
O5_1 C16_1 C12_1 122.3(6) . . ?
O5_1 C16_1 H16_1 118.9 . . ?
C12_1 C16_1 H16_1 118.9 . . ?
C18_1 C17_1 C14_1 178.6(7) . . ?
C17_1 C18_1 C19_1 177.9(7) . . ?
C24_1 C19_1 C20_1 117.5(6) . . ?
C24_1 C19_1 C18_1 121.4(5) . . ?
C20_1 C19_1 C18_1 121.1(5) . . ?
C21_1 C20_1 C19_1 121.0(6) . . ?
C21_1 C20_1 H20_1 119.5 . . ?
C19_1 C20_1 H20_1 119.5 . . ?
C22_1 C21_1 C20_1 120.9(6) . . ?
C22_1 C21_1 H21_1 119.5 . . ?
C20_1 C21_1 H21_1 119.5 . . ?
C21_1 C22_1 C23_1 119.9(6) . . ?
C21_1 C22_1 H22_1 120.0 . . ?
C23_1 C22_1 H22_1 120.0 . . ?
C24_1 C23_1 C22_1 119.0(5) . . ?
C24_1 C23_1 C25_1 120.3(5) . . ?
C22_1 C23_1 C25_1 120.7(5) . . ?
C19_1 C24_1 C23_1 121.6(5) . . ?
C19_1 C24_1 H24_1 119.2 . . ?
C23_1 C24_1 H24_1 119.2 . . ?
O3_1 C25_1 O4_1 126.5(5) . . ?
O3_1 C25_1 C23_1 116.5(5) . . ?
O4_1 C25_1 C23_1 117.0(5) . . ?
C1_2 O1_2 Cu1 122.3(4) . . ?
O1_2 C1_2 O2_2 126.3(5) . . ?
O1_2 C1_2 C2_2 117.4(5) . . ?
O2_2 C1_2 C2_2 116.3(5) . . ?
C1_2 O2_2 Cu2_$1 121.5(4) . 7_556 ?
C3_2 C2_2 C7_2 119.4(5) . . ?
C3_2 C2_2 C1_2 121.4(6) . . ?
C7_2 C2_2 C1_2 119.2(5) . . ?
C25_2 O3_2 Cu2 125.4(3) . . ?
C2_2 C3_2 C4_2 120.6(6) . . ?
C2_2 C3_2 H3_2 119.7 . . ?
C4_2 C3_2 H3_2 119.7 . . ?
C25_2 O4_2 Cu1_$1 119.6(4) . 7_556 ?
C5_2 C4_2 C3_2 120.1(6) . . ?
C5_2 C4_2 H4_2 120.0 . . ?
C3_2 C4_2 H4_2 120.0 . . ?
C4_2 C5_2 C6_2 121.0(6) . . ?
C4_2 C5_2 H5_2 119.5 . . ?
C6_2 C5_2 H5_2 119.5 . . ?
C7_2 C6_2 C8_2 121.2(5) . . ?
C7_2 C6_2 C5_2 117.5(6) . . ?
C8_2 C6_2 C5_2 121.3(5) . . ?
C6_2 C7_2 C2_2 121.4(6) . . ?
C6_2 C7_2 H7_2 119.3 . . ?
C2_2 C7_2 H7_2 119.3 . . ?
C9_2 C8_2 C6_2 179.2(7) . . ?
C8_2 C9_2 C10_2 176.5(7) . . ?
C11_2 C10_2 C15_2 118.8(6) . . ?
C11_2 C10_2 C9_2 121.7(6) . . ?
C15_2 C10_2 C9_2 119.5(6) . . ?
C12_2 C11_2 C10_2 122.2(6) . . ?
C12_2 C11_2 H11_2 118.9 . . ?
C10_2 C11_2 H11_2 118.9 . . ?
C11_2 C12_2 C13_2 118.1(6) . . ?
C11_2 C12_2 C17_2 122.4(6) . . ?
C13_2 C12_2 C17_2 119.4(6) . . ?
C12_2 C13_2 C14_2 119.8(6) . . ?
C12_2 C13_2 H13_2 120.1 . . ?
C14_2 C13_2 H13_2 120.1 . . ?
C15_2 C14_2 C13_2 121.3(6) . . ?
C15_2 C14_2 C16_2 120.3(6) . . ?
C13_2 C14_2 C16_2 118.4(6) . . ?
C14_2 C15_2 C10_2 119.8(6) . . ?
C14_2 C15_2 H15_2 120.1 . . ?
C10_2 C15_2 H15_2 120.1 . . ?
O5_2 C16_2 C14_2 122.5(7) . . ?
O5_2 C16_2 H16_2 118.8 . . ?
C14_2 C16_2 H16_2 118.8 . . ?
C18_2 C17_2 C12_2 176.7(9) . . ?
C17_2 C18_2 C19_2 175.6(7) . . ?
C24_2 C19_2 C20_2 119.3(5) . . ?
C24_2 C19_2 C18_2 119.0(6) . . ?
C20_2 C19_2 C18_2 121.6(6) . . ?
C21_2 C20_2 C19_2 120.3(6) . . ?
C21_2 C20_2 H20_2 119.8 . . ?
C19_2 C20_2 H20_2 119.8 . . ?
C20_2 C21_2 C22_2 119.6(6) . . ?
C20_2 C21_2 H21_2 120.2 . . ?
C22_2 C21_2 H21_2 120.2 . . ?
C23_2 C22_2 C21_2 121.1(5) . . ?
C23_2 C22_2 H22_2 119.4 . . ?
C21_2 C22_2 H22_2 119.4 . . ?
C22_2 C23_2 C24_2 119.3(5) . . ?
C22_2 C23_2 C25_2 122.7(5) . . ?
C24_2 C23_2 C25_2 118.0(5) . . ?
C19_2 C24_2 C23_2 120.3(5) . . ?
C19_2 C24_2 H24_2 119.9 . . ?
C23_2 C24_2 H24_2 119.9 . . ?
O4_2 C25_2 O3_2 125.3(5) . . ?
O4_2 C25_2 C23_2 118.8(5) . . ?
O3_2 C25_2 C23_2 115.9(5) . . ?
S1_3^b O1_3 Cu1 140.7(5) . . ?
S1_3^a O1_3 Cu1 112.5(4) . . ?
O1_3 S1_3^a C2_3^a 109.5(10) . . ?
O1_3 S1_3^a C1_3^a 101.0(6) . . ?
C2_3^a S1_3^a C1_3^a 76.0(12) . . ?
S1_3^a C1_3^a H1A_3^a 109.5 . . ?
S1_3^a C1_3^a H1B_3^a 109.5 . . ?
H1A_3^a C1_3^a H1B_3^a 109.5 . . ?
S1_3^a C1_3^a H1C_3^a 109.5 . . ?
H1A_3^a C1_3^a H1C_3^a 109.5 . . ?
H1B_3^a C1_3^a H1C_3^a 109.5 . . ?
S1_3^a C2_3^a H2A_3^a 109.5 . . ?
S1_3^a C2_3^a H2B_3^a 109.5 . . ?
H2A_3^a C2_3^a H2B_3^a 109.5 . . ?
S1_3^a C2_3^a H2C_3^a 109.5 . . ?
H2A_3^a C2_3^a H2C_3^a 109.5 . . ?
H2B_3^a C2_3^a H2C_3^a 109.5 . . ?
O1_3 S1_3^b C1_3^b 104.0(14) . . ?
O1_3 S1_3^b C2_3^b 101.6(8) . . ?
C1_3^b S1_3^b C2_3^b 78.7(13) . . ?
S1_3^b C1_3^b H1D_3^b 109.5 . . ?
S1_3^b C1_3^b H1E_3^b 109.5 . . ?
H1D_3^b C1_3^b H1E_3^b 109.5 . . ?
S1_3^b C1_3^b H1F_3^b 109.5 . . ?
H1D_3^b C1_3^b H1F_3^b 109.5 . . ?
H1E_3^b C1_3^b H1F_3^b 109.5 . . ?
S1_3^b C2_3^b C2_3^b_$2 159.9(7) . 2_656 ?
S1_3^b C2_3^b H2D_3^b 109.5 . . ?
C2_3^b C2_3^b H2D_3^b 89.8 2_656 . ?
S1_3^b C2_3^b H2E_3^b 109.5 . . ?
C2_3^b C2_3^b H2E_3^b 56.5 2_656 . ?
H2D_3^b C2_3^b H2E_3^b 109.5 . . ?
S1_3^b C2_3^b H2F_3^b 109.5 . . ?
C2_3^b C2_3^b H2F_3^b 67.4 2_656 . ?
H2D_3^b C2_3^b H2F_3^b 109.5 . . ?
H2E_3^b C2_3^b H2F_3^b 109.5 . . ?
S1_4^b O1_4 Cu2 131.6(4) . . ?
S1_4^a O1_4 Cu2 133.2(3) . . ?
O1_4 S1_4^a C1_4^a 106.5(5) . . ?
O1_4 S1_4^a C2_4^a 108.1(4) . . ?
C1_4^a S1_4^a C2_4^a 96.2(6) . . ?
S1_4^a C1_4^a H1A_4^a 109.5 . . ?
S1_4^a C1_4^a H1B_4^a 109.5 . . ?
H1A_4^a C1_4^a H1B_4^a 109.5 . . ?
S1_4^a C1_4^a H1C_4^a 109.5 . . ?
H1A_4^a C1_4^a H1C_4^a 109.5 . . ?
H1B_4^a C1_4^a H1C_4^a 109.5 . . ?
S1_4^a C2_4^a H2A_4^a 109.5 . . ?
S1_4^a C2_4^a H2B_4^a 109.5 . . ?
H2A_4^a C2_4^a H2B_4^a 109.5 . . ?
S1_4^a C2_4^a H2C_4^a 109.5 . . ?
H2A_4^a C2_4^a H2C_4^a 109.5 . . ?
H2B_4^a C2_4^a H2C_4^a 109.5 . . ?
O1_4 S1_4^b C1_4^b 101.4(11) . . ?
O1_4 S1_4^b C2_4^b 121.0(7) . . ?
C1_4^b S1_4^b C2_4^b 88.0(13) . . ?
S1_4^b C1_4^b H1D_4^b 109.5 . . ?
S1_4^b C1_4^b H1E_4^b 109.5 . . ?
H1D_4^b C1_4^b H1E_4^b 109.5 . . ?
S1_4^b C1_4^b H1F_4^b 109.5 . . ?
H1D_4^b C1_4^b H1F_4^b 109.5 . . ?
H1E_4^b C1_4^b H1F_4^b 109.5 . . ?
S1_4^b C2_4^b H2D_4^b 109.5 . . ?
S1_4^b C2_4^b H2E_4^b 109.5 . . ?
H2D_4^b C2_4^b H2E_4^b 109.5 . . ?
S1_4^b C2_4^b H2F_4^b 109.5 . . ?
H2D_4^b C2_4^b H2F_4^b 109.5 . . ?
H2E_4^b C2_4^b H2F_4^b 109.5 . . ?

loop_
_geom_bond_atom_site_label_1
_geom_bond_atom_site_label_2
_geom_bond_distance
_geom_bond_site_symmetry_2
_geom_bond_publ_flag
Cu1 O4_1_$1 1.977(4) 7_556 ?
Cu1 O1_1 1.979(4) . ?
Cu1 O4_2_$1 1.983(4) 7_556 ?
Cu1 O1_2 1.990(4) . ?
Cu1 O1_3 2.154(4) . ?
Cu1 Cu2_$1 2.6527(10) 7_556 ?
Cu2 O3_2 1.960(4) . ?
Cu2 O3_1 1.964(4) . ?
Cu2 O2_2_$1 1.969(4) 7_556 ?
Cu2 O2_1_$1 1.990(4) 7_556 ?
Cu2 O1_4 2.181(4) . ?
O1_1 C1_1 1.271(7) . ?
C1_1 O2_1 1.261(7) . ?
C1_1 C2_1 1.493(8) . ?
C2_1 C3_1 1.392(9) . ?
C2_1 C7_1 1.394(8) . ?
O3_1 C25_1 1.253(7) . ?
C3_1 C4_1 1.373(9) . ?
C3_1 H3_1 0.9300 . ?
O4_1 C25_1 1.272(7) . ?
C4_1 C5_1 1.380(10) . ?
C4_1 H4_1 0.9300 . ?
O5_1 C16_1 1.232(8) . ?
C5_1 C6_1 1.405(10) . ?
C5_1 H5_1 0.9300 . ?
C6_1 C7_1 1.393(9) . ?
C6_1 C8_1 1.444(10) . ?
C7_1 H7_1 0.9300 . ?
C8_1 C9_1 1.197(9) . ?
C9_1 C10_1 1.443(9) . ?
C10_1 C15_1 1.393(9) . ?
C10_1 C11_1 1.405(8) . ?
C11_1 C12_1 1.385(8) . ?
C11_1 H11_1 0.9300 . ?
C12_1 C13_1 1.376(8) . ?
C12_1 C16_1 1.475(8) . ?
C13_1 C14_1 1.406(8) . ?
C13_1 H13_1 0.9300 . ?
C14_1 C15_1 1.410(9) . ?
C14_1 C17_1 1.424(9) . ?
C15_1 H15_1 0.9300 . ?
C16_1 H16_1 0.9300 . ?
C17_1 C18_1 1.212(9) . ?
C18_1 C19_1 1.433(9) . ?
C19_1 C24_1 1.388(8) . ?
C19_1 C20_1 1.410(8) . ?
C20_1 C21_1 1.379(9) . ?
C20_1 H20_1 0.9300 . ?
C21_1 C22_1 1.366(9) . ?
C21_1 H21_1 0.9300 . ?
C22_1 C23_1 1.401(8) . ?
C22_1 H22_1 0.9300 . ?
C23_1 C24_1 1.400(8) . ?
C23_1 C25_1 1.518(8) . ?
C24_1 H24_1 0.9300 . ?
O1_2 C1_2 1.262(7) . ?
C1_2 O2_2 1.264(7) . ?
C1_2 C2_2 1.504(8) . ?
C2_2 C3_2 1.389(8) . ?
C2_2 C7_2 1.396(8) . ?
O3_2 C25_2 1.273(7) . ?
C3_2 C4_2 1.390(8) . ?
C3_2 H3_2 0.9300 . ?
O4_2 C25_2 1.252(6) . ?
C4_2 C5_2 1.368(9) . ?
C4_2 H4_2 0.9300 . ?
O5_2 C16_2 1.205(8) . ?
C5_2 C6_2 1.433(8) . ?
C5_2 H5_2 0.9300 . ?
C6_2 C7_2 1.391(8) . ?
C6_2 C8_2 1.410(9) . ?
C7_2 H7_2 0.9300 . ?
C8_2 C9_2 1.189(9) . ?
C9_2 C10_2 1.464(10) . ?
C10_2 C11_2 1.400(9) . ?
C10_2 C15_2 1.400(9) . ?
C11_2 C12_2 1.391(9) . ?
C11_2 H11_2 0.9300 . ?
C12_2 C13_2 1.401(9) . ?
C12_2 C17_2 1.435(10) . ?
C13_2 C14_2 1.406(9) . ?
C13_2 H13_2 0.9300 . ?
C14_2 C15_2 1.370(9) . ?
C14_2 C16_2 1.494(9) . ?
C15_2 H15_2 0.9300 . ?
C16_2 H16_2 0.9300 . ?
C17_2 C18_2 1.201(9) . ?
C18_2 C19_2 1.444(9) . ?
C19_2 C24_2 1.380(8) . ?
C19_2 C20_2 1.394(9) . ?
C20_2 C21_2 1.375(8) . ?
C20_2 H20_2 0.9300 . ?
C21_2 C22_2 1.386(8) . ?
C21_2 H21_2 0.9300 . ?
C22_2 C23_2 1.360(8) . ?
C22_2 H22_2 0.9300 . ?
C23_2 C24_2 1.403(8) . ?
C23_2 C25_2 1.502(8) . ?
C24_2 H24_2 0.9300 . ?
O1_3 S1_3^b 1.460(8) . ?
O1_3 S1_3^a 1.551(8) . ?
S1_3^a C2_3^a 1.830(15) . ?
S1_3^a C1_3^a 1.870(14) . ?
C1_3^a H1A_3^a 0.9600 . ?
C1_3^a H1B_3^a 0.9600 . ?
C1_3^a H1C_3^a 0.9600 . ?
C2_3^a H2A_3^a 0.9600 . ?
C2_3^a H2B_3^a 0.9600 . ?
C2_3^a H2C_3^a 0.9600 . ?
S1_3^b C1_3^b 1.86(2) . ?
S1_3^b C2_3^b 1.890(14) . ?
C1_3^b H1D_3^b 0.9600 . ?
C1_3^b H1E_3^b 0.9600 . ?
C1_3^b H1F_3^b 0.9600 . ?
C2_3^b C2_3^b_$2 1.96(3) 2_656 ?
C2_3^b H2D_3^b 0.9600 . ?
C2_3^b H2E_3^b 0.9600 . ?
C2_3^b H2F_3^b 0.9600 . ?
O1_4 S1_4^b 1.466(8) . ?
O1_4 S1_4^a 1.543(5) . ?
S1_4^a C1_4^a 1.796(12) . ?
S1_4^a C2_4^a 1.834(11) . ?
C1_4^a H1A_4^a 0.9600 . ?
C1_4^a H1B_4^a 0.9600 . ?
C1_4^a H1C_4^a 0.9600 . ?
C2_4^a H2A_4^a 0.9600 . ?
C2_4^a H2B_4^a 0.9600 . ?
C2_4^a H2C_4^a 0.9600 . ?
S1_4^b C1_4^b 1.79(2) . ?
S1_4^b C2_4^b 1.984(18) . ?
C1_4^b H1D_4^b 0.9600 . ?
C1_4^b H1E_4^b 0.9600 . ?
C1_4^b H1F_4^b 0.9600 . ?
C2_4^b H2D_4^b 0.9600 . ?
C2_4^b H2E_4^b 0.9600 . ?
C2_4^b H2F_4^b 0.9600 . ?

loop_
_platon_squeeze_void_nr
_platon_squeeze_void_average_x
_platon_squeeze_void_average_y
_platon_squeeze_void_average_z
_platon_squeeze_void_volume
_platon_squeeze_void_count_electrons
_platon_squeeze_void_content
1 0.500 0.160 0.250 661 158 ' '
2 1.000 0.660 0.250 661 158 ' '
3 0.500 0.476 0.250 38 0 ' '
4 0.000 0.976 0.250 38 0 ' '
5 1.000 0.340 0.750 661 158 ' '
6 0.500 0.840 0.750 661 158 ' '
7 0.000 0.024 0.750 38 0 ' '
8 0.500 0.524 0.750 38 0 ' '
